data_1566960
loop_
_publ_author_name
'Valentini, Cataldo'
'Gowland, Duncan'
'Bezzu, C. Grazia'
'Romito, Deborah'
'Demitri, Nicola'
'Bonini, Nicola'
'Bonifazi, Davide'

_publ_section_title
;
 Customising excitation properties of polycyclic aromatic hydrocarbons by
 rational positional heteroatom doping: the peri-xanthenoxanthene (PXX)
 case
;
_journal_name_full 'Chemical Science'
_journal_paper_doi 10.1039/D2SC01038K
_journal_year 2022
_chemical_formula_sum 'C18 H12 N2 O4'
_chemical_formula_weight 320.30
_chemical_name_common 3,9_N2PXX
_space_group_crystal_system monoclinic
_space_group_IT_number 14
_space_group_name_Hall '-P 2ybc'
_space_group_name_H-M_alt 'P 1 21/c 1'
_atom_sites_solution_hydrogens mixed
_audit_creation_method SHELXL-2018/1
_audit_update_record
;
2020-02-20 deposited with the CCDC.	2022-04-27 downloaded from the CCDC.
;
_cell_angle_alpha 90
_cell_angle_beta 95.995(8)
_cell_angle_gamma 90
_cell_formula_units_Z 2
_cell_length_a 7.5646(6)
_cell_length_b 3.6755(3)
_cell_length_c 23.933(2)
_cell_measurement_reflns_used 658
_cell_measurement_temperature 150(2)
_cell_measurement_theta_max 71.6870
_cell_measurement_theta_min 6.6150
_cell_volume 661.79(9)
_computing_structure_refinement 'SHELXL-2018/1 (Sheldrick, 2018)'
_diffrn_ambient_temperature 150(2)
_diffrn_detector_area_resol_mean 10.5082
_diffrn_measured_fraction_theta_full 1.000
_diffrn_measured_fraction_theta_max 0.965
_diffrn_measurement_device_type 'SuperNova, Dual, Cu at home/near, Atlas'
_diffrn_measurement_method '\w scans'
_diffrn_radiation_type CuK\a
_diffrn_radiation_wavelength 1.54184
_diffrn_reflns_av_R_equivalents 0.0218
_diffrn_reflns_av_unetI/netI 0.0410
_diffrn_reflns_Laue_measured_fraction_full 1.000
_diffrn_reflns_Laue_measured_fraction_max 0.965
_diffrn_reflns_limit_h_max 9
_diffrn_reflns_limit_h_min -6
_diffrn_reflns_limit_k_max 4
_diffrn_reflns_limit_k_min -4
_diffrn_reflns_limit_l_max 29
_diffrn_reflns_limit_l_min -25
_diffrn_reflns_number 2160
_diffrn_reflns_point_group_measured_fraction_full 1.000
_diffrn_reflns_point_group_measured_fraction_max 0.965
_diffrn_reflns_theta_full 67.684
_diffrn_reflns_theta_max 74.052
_diffrn_reflns_theta_min 3.714
_diffrn_source 'micro-focus sealed X-ray tube'
_exptl_absorpt_coefficient_mu 0.963
_exptl_absorpt_correction_T_max 1.000
_exptl_absorpt_correction_T_min 0.863
_exptl_absorpt_correction_type gaussian
_exptl_absorpt_process_details
;
CrysAlisPro 1.171.39.45b (Rigaku Oxford Diffraction, 2018)
Numerical absorption correction based on gaussian integration over
			a multifaceted crystal model
Empirical absorption correction using spherical harmonics,
 implemented in SCALE3 ABSPACK scaling algorithm.
;
_exptl_crystal_colour Yellow
_exptl_crystal_density_diffrn 1.607
_exptl_crystal_description Prism
_exptl_crystal_F_000 332
_exptl_crystal_recrystallization_method 'Re-crystallisation from solvent: CHCl3'
_exptl_crystal_size_max 0.149
_exptl_crystal_size_mid 0.089
_exptl_crystal_size_min 0.059
_refine_diff_density_max 0.455
_refine_diff_density_min -0.420
_refine_diff_density_rms 0.091
_refine_ls_extinction_method none
_refine_ls_goodness_of_fit_ref 1.074
_refine_ls_hydrogen_treatment mixed
_refine_ls_matrix_type full
_refine_ls_number_parameters 115
_refine_ls_number_reflns 1306
_refine_ls_number_restraints 3
_refine_ls_restrained_S_all 1.073
_refine_ls_R_factor_all 0.0877
_refine_ls_R_factor_gt 0.0758
_refine_ls_shift/su_max 0.001
_refine_ls_shift/su_mean 0.000
_refine_ls_structure_factor_coef Fsqd
_refine_ls_weighting_details 'w=1/[\s^2^(Fo^2^)+(0.1530P)^2^+0.1868P] where P=(Fo^2^+2Fc^2^)/3'
_refine_ls_weighting_scheme calc
_refine_ls_wR_factor_gt 0.2203
_refine_ls_wR_factor_ref 0.2465
_reflns_Friedel_coverage 0.000
_reflns_number_gt 1027
_reflns_number_total 1306
_reflns_threshold_expression 'I > 2\s(I)'
_cod_data_source_file d2sc01038k2.cif
_cod_data_source_block shelx_CCDC1
_cod_original_cell_volume 661.78(9)
_cod_original_sg_symbol_H-M 'P 21/c'
_cod_database_code 1566960
_shelx_shelxl_version_number 2018/1
_shelx_space_group_comment
;
The symmetry employed for this shelxl refinement is uniquely defined
by the following loop, which should always be used as a source of
symmetry information in preference to the above space-group names.
They are only intended as comments.
;
_shelx_estimated_absorpt_t_min 0.870
_shelx_estimated_absorpt_t_max 0.945

loop_
_space_group_symop_operation_xyz
'x, y, z'
'-x, y+1/2, -z+1/2'
'-x, -y, -z'
'x, -y-1/2, z-1/2'

loop_
_atom_site_label
_atom_site_type_symbol
_atom_site_fract_x
_atom_site_fract_y
_atom_site_fract_z
_atom_site_U_iso_or_equiv
_atom_site_adp_type
_atom_site_occupancy
_atom_site_site_symmetry_order
_atom_site_calc_flag
_atom_site_refinement_flags_posn
_atom_site_refinement_flags_adp
_atom_site_refinement_flags_occupancy
_atom_site_disorder_assembly
_atom_site_disorder_group
C2 C 0.9359(3) 0.0370(6) 0.97678(9) 0.0234(6) Uani 1 1 d . . . . .
C3 C 0.9834(3) -0.0377(6) 0.92269(9) 0.0243(6) Uani 1 1 d . . . . .
C4 C 0.7711(3) 0.1776(6) 0.98405(9) 0.0251(6) Uani 1 1 d . . . . .
C5 C 1.1535(3) -0.1813(6) 0.91623(10) 0.0246(6) Uani 1 1 d . . . . .
C7 C 0.6480(3) 0.2461(6) 0.93729(11) 0.0291(6) Uani 1 1 d . . . . .
H7 H 0.534042 0.341851 0.942260 0.035 Uiso 1 1 calc R U . . .
C8 C 0.6932(3) 0.1737(7) 0.88393(10) 0.0301(6) Uani 1 1 d . . . . .
H8 H 0.609293 0.222167 0.852458 0.036 Uiso 1 1 calc R U . . .
C9 C 1.1973(3) -0.2480(7) 0.86304(10) 0.0298(6) Uani 1 1 d . . . . .
H9 H 1.311319 -0.338584 0.856881 0.036 Uiso 1 1 calc R U . . .
C10 C 0.8618(3) 0.0288(6) 0.87495(10) 0.0272(6) Uani 1 1 d . . . . .
C11 C 1.0664(3) -0.1770(7) 0.81759(10) 0.0321(6) Uani 1 1 d . . . . .
H11 H 1.096487 -0.229232 0.780869 0.038 Uiso 1 1 calc R U . . .
N1 N 0.9062(3) -0.0445(6) 0.82194(9) 0.0320(6) Uani 1 1 d . . . . .
O1 O 0.7251(2) 0.2532(5) 1.03776(7) 0.0280(5) Uani 1 1 d . . . . .
O2 O 0.3933(4) 0.3646(17) 0.76081(12) 0.1038(17) Uani 1 1 d D . . . .
H1 H 0.458(8) 0.179(16) 0.745(3) 0.125 Uiso 1 1 d D U . . .
H2 H 0.297(5) 0.386(19) 0.7321(18) 0.125 Uiso 1 1 d D U . . .

loop_
_atom_site_aniso_label
_atom_site_aniso_U_11
_atom_site_aniso_U_22
_atom_site_aniso_U_33
_atom_site_aniso_U_23
_atom_site_aniso_U_13
_atom_site_aniso_U_12
C2 0.0196(11) 0.0225(10) 0.0289(13) 0.0007(8) 0.0055(9) 0.0015(7)
C3 0.0208(12) 0.0241(11) 0.0284(13) 0.0012(8) 0.0041(9) -0.0001(8)
C4 0.0227(12) 0.0265(11) 0.0268(13) 0.0016(8) 0.0061(9) 0.0000(8)
C5 0.0207(11) 0.0257(11) 0.0279(12) 0.0013(8) 0.0057(9) -0.0003(8)
C7 0.0207(11) 0.0321(11) 0.0350(13) 0.0013(9) 0.0052(9) 0.0042(8)
C8 0.0255(12) 0.0339(12) 0.0302(12) 0.0018(9) -0.0008(9) 0.0008(9)
C9 0.0252(12) 0.0345(12) 0.0307(12) -0.0011(9) 0.0085(9) 0.0028(9)
C10 0.0246(11) 0.0280(11) 0.0294(12) 0.0013(9) 0.0039(9) -0.0013(8)
C11 0.0323(13) 0.0377(13) 0.0267(11) -0.0035(9) 0.0059(9) 0.0008(9)
N1 0.0303(11) 0.0374(11) 0.0283(11) -0.0014(8) 0.0032(8) -0.0014(8)
O1 0.0201(9) 0.0368(10) 0.0280(10) 0.0008(7) 0.0070(7) 0.0061(6)
O2 0.0485(16) 0.208(5) 0.0538(15) 0.000(2) -0.0012(12) -0.002(2)

loop_
_atom_type_symbol
_atom_type_description
_atom_type_scat_dispersion_real
_atom_type_scat_dispersion_imag
_atom_type_scat_source
C C 0.0181 0.0091 'International Tables Vol C Tables 4.2.6.8 and 6.1.1.4'
H H 0.0000 0.0000 'International Tables Vol C Tables 4.2.6.8 and 6.1.1.4'
N N 0.0311 0.0180 'International Tables Vol C Tables 4.2.6.8 and 6.1.1.4'
O O 0.0492 0.0322 'International Tables Vol C Tables 4.2.6.8 and 6.1.1.4'

loop_
_geom_angle_atom_site_label_1
_geom_angle_atom_site_label_2
_geom_angle_atom_site_label_3
_geom_angle
_geom_angle_site_symmetry_1
_geom_angle_site_symmetry_3
_geom_angle_publ_flag
C4 C2 C3 120.7(2) . . ?
C4 C2 C2 121.7(3) . 3_757 ?
C3 C2 C2 117.5(2) . 3_757 ?
C2 C3 C10 120.3(2) . . ?
C2 C3 C5 119.8(2) . . ?
C10 C3 C5 120.0(2) . . ?
C2 C4 O1 120.5(2) . . ?
C2 C4 C7 120.1(2) . . ?
O1 C4 C7 119.42(19) . . ?
C9 C5 O1 120.0(2) . 3_757 ?
C9 C5 C3 118.7(2) . . ?
O1 C5 C3 121.3(2) 3_757 . ?
C8 C7 C4 119.7(2) . . ?
C7 C8 C10 121.7(2) . . ?
C5 C9 C11 117.6(2) . . ?
N1 C10 C3 120.8(2) . . ?
N1 C10 C8 121.6(2) . . ?
C3 C10 C8 117.5(2) . . ?
N1 C11 C9 125.5(2) . . ?
C11 N1 C10 117.4(2) . . ?
C5 O1 C4 119.12(17) 3_757 . ?

loop_
_geom_bond_atom_site_label_1
_geom_bond_atom_site_label_2
_geom_bond_distance
_geom_bond_site_symmetry_2
_geom_bond_publ_flag
C2 C4 1.377(3) . ?
C2 C3 1.406(3) . ?
C2 C2 1.423(5) 3_757 ?
C3 C10 1.411(3) . ?
C3 C5 1.414(3) . ?
C4 O1 1.394(3) . ?
C4 C7 1.402(3) . ?
C5 C9 1.371(3) . ?
C5 O1 1.384(3) 3_757 ?
C7 C8 1.382(3) . ?
C8 C10 1.419(3) . ?
C9 C11 1.417(4) . ?
C10 N1 1.373(3) . ?
C11 N1 1.321(3) . ?
